data_1527377
loop_
_publ_author_name
'Foss, O.'
'Tjomsland, O.'

_publ_section_title
;
 The crystal structure of monoclinic barium telluro pentathionate
 dihydrate
;
_journal_name_full 'Acta Chemica Scandinavica (1-27,1973-42,1988)'
_journal_page_first 52
_journal_page_last 62
_journal_volume 12
_journal_year 1958
_chemical_formula_sum 'Ba H4 O8 S4 Te'
_chemical_name_systematic 'Ba Te (S2 O3)2 (H2 O)2'
_space_group_IT_number 12
_symmetry_space_group_name_Hall '-A 2y'
_symmetry_space_group_name_H-M 'A 1 2/m 1'
_cell_angle_alpha 90
_cell_angle_beta 98
_cell_angle_gamma 90
_cell_formula_units_Z 4
_cell_length_a 4.99
_cell_length_b 10.59
_cell_length_c 23.61
_cell_volume 1235.507
_citation_journal_id_ASTM ACSAA4
_cod_data_source_file Foss_ACSAA4_1958_1721.cif
_cod_data_source_block H4Ba1O8S4Te1
_cod_original_sg_symbol_Hall '-C 2y (z,y,-x)'
_cod_original_formula_sum 'H4 Ba1 O8 S4 Te1'
_cod_database_code 1527377

loop_
_symmetry_equiv_pos_as_xyz
x,y,z
-x,y,-z
-x,-y,-z
x,-y,z
x,y+1/2,z+1/2
-x,y+1/2,-z+1/2
-x,-y+1/2,-z+1/2
x,-y+1/2,z+1/2

loop_
_atom_site_label
_atom_site_type_symbol
_atom_site_fract_x
_atom_site_fract_y
_atom_site_fract_z
_atom_site_occupancy
_atom_site_U_iso_or_equiv
_atom_site_attached_hydrogens
O1 O-2 0.739 0 0.262 1 0.0 2
O3 O-2 0.623 0.241 0.322 1 0.0 0
S2 S-2 0.413 0.171 0.4224 1 0.0 0
O4 O-2 0.24 0.36 0.343 1 0.0 0
S1 S+6 0.365 0.24 0.3382 1 0.0 0
Ba1 Ba+2 0.198 0 0.2045 1 0.0 0
O5 O-2 0.211 0.146 0.303 1 0.0 0
Te1 Te+2 0.712 0 0.4238 1 0.0 0
O2 O-2 0.2 0 0.091 1 0.0 2
